data_1547691
loop_
_publ_author_name
'Tao Zheng'
'Zaixing Yang'
'Daxiang Gui'
'Zhiyong Liu'
'Xiangxiang Wang'
'Xing Dai'
'Shengtang Liu'
'Linjuan Zhang'
'Yang Gao'
'Lanhua Chen'
'Daopeng Sheng'
'Yanlong Wang'
'Juan Diwu'
'Jianqiang Wang'
'Ruhong Zhou'
'Zhifang Chai'
'Thomas E. Albrecht-Schmitt'
'Shuao Wanga'

_publ_section_title
;
 Overcoming the crystallization and designability issues in the
 ultrastable zirconium phosphonate framework system
;
_journal_name_full 'Nature Communications'
_journal_page_first 15369
_journal_paper_doi 10.1038/ncomms15369
_journal_volume 8
_journal_year 2017
_chemical_formula_moiety 'C41 O12 P4, 2(O)'
_chemical_formula_sum 'C41 O14 P4'
_chemical_formula_weight 872.29
_space_group_crystal_system tetragonal
_space_group_IT_number 88
_space_group_name_Hall '-I 4ad'
_space_group_name_H-M_alt 'I 41/a'
_symmetry_space_group_name_Hall '-I 4ad'
_symmetry_space_group_name_H-M 'I 41/a :2'
_atom_sites_solution_hydrogens .
_cell_angle_alpha 90
_cell_angle_beta 90
_cell_angle_gamma 90
_cell_formula_units_Z 4
_cell_length_a 24.905(3)
_cell_length_b 24.905(3)
_cell_length_c 7.5896(10)
_cell_measurement_reflns_used 5193
_cell_measurement_temperature 223(2)
_cell_measurement_theta_max 27.19
_cell_measurement_theta_min 2.31
_cell_volume 4707.5(10)
_computing_cell_refinement 'Bruker SAINT'
_computing_data_collection 'Bruker APEX2'
_computing_data_reduction 'Bruker SAINT'
_computing_molecular_graphics 'SHELXL-2014 (Sheldrick, 2014)'
_computing_publication_material 'SHELXL-2014 (Sheldrick, 2014)'
_computing_structure_refinement 'SHELXL-2014 (Sheldrick, 2014)'
_computing_structure_solution 'SHELXL-2014 (Sheldrick, 2014)'
_diffrn_ambient_temperature 223(2)
_diffrn_measured_fraction_theta_full 0.999
_diffrn_measured_fraction_theta_max 0.999
_diffrn_measurement_device_type 'Bruker APEX-II CCD'
_diffrn_measurement_method '\f and \w scans'
_diffrn_radiation_type MoK\a
_diffrn_radiation_wavelength 0.71073
_diffrn_reflns_av_R_equivalents 0.0615
_diffrn_reflns_av_unetI/netI 0.0428
_diffrn_reflns_Laue_measured_fraction_full 0.999
_diffrn_reflns_Laue_measured_fraction_max 0.999
_diffrn_reflns_limit_h_max 20
_diffrn_reflns_limit_h_min -32
_diffrn_reflns_limit_k_max 32
_diffrn_reflns_limit_k_min -30
_diffrn_reflns_limit_l_max 9
_diffrn_reflns_limit_l_min -9
_diffrn_reflns_number 16383
_diffrn_reflns_point_group_measured_fraction_full 0.999
_diffrn_reflns_point_group_measured_fraction_max 0.999
_diffrn_reflns_theta_full 25.242
_diffrn_reflns_theta_max 27.450
_diffrn_reflns_theta_min 2.313
_exptl_absorpt_coefficient_mu 0.224
_exptl_absorpt_correction_T_max 0.991
_exptl_absorpt_correction_T_min 0.984
_exptl_absorpt_correction_type multi-scan
_exptl_absorpt_process_details 'SADABS, Bruker'
_exptl_crystal_colour colorless
_exptl_crystal_density_diffrn 1.231
_exptl_crystal_description block
_exptl_crystal_F_000 1736
_exptl_crystal_size_max 0.080
_exptl_crystal_size_mid 0.060
_exptl_crystal_size_min 0.040
_refine_diff_density_max 0.580
_refine_diff_density_min -0.296
_refine_diff_density_rms 0.098
_refine_ls_extinction_coef .
_refine_ls_extinction_method none
_refine_ls_goodness_of_fit_ref 1.059
_refine_ls_hydrogen_treatment undef
_refine_ls_matrix_type full
_refine_ls_number_parameters 260
_refine_ls_number_reflns 2683
_refine_ls_number_restraints 683
_refine_ls_restrained_S_all 0.986
_refine_ls_R_factor_all 0.0989
_refine_ls_R_factor_gt 0.0763
_refine_ls_shift/su_max 0.000
_refine_ls_shift/su_mean 0.000
_refine_ls_structure_factor_coef Fsqd
_refine_ls_weighting_details 'w=1/[\s^2^(Fo^2^)+(0.1413P)^2^+7.9933P] where P=(Fo^2^+2Fc^2^)/3'
_refine_ls_weighting_scheme calc
_refine_ls_wR_factor_gt 0.2121
_refine_ls_wR_factor_ref 0.2332
_reflns_Friedel_coverage 0.000
_reflns_Friedel_fraction_full .
_reflns_Friedel_fraction_max .
_reflns_number_gt 2009
_reflns_number_total 2693
_reflns_threshold_expression 'I > 2\s(I)'
_cod_data_source_file ncomms15369-4.cif
_cod_data_source_block TppmE
_cod_original_cell_volume 4707.5(13)
_cod_database_code 1547691
_shelx_space_group_comment
;
The symmetry employed for this shelxl refinement is uniquely defined
by the following loop, which should always be used as a source of
symmetry information in preference to the above space-group names.
They are only intended as comments.
;
_shelx_estimated_absorpt_t_min 0.983
_shelx_estimated_absorpt_t_max 0.991

loop_
_space_group_symop_operation_xyz
'x, y, z'
'-x+1/2, -y, z+1/2'
'-y+3/4, x+1/4, z+1/4'
'y+3/4, -x+3/4, z+3/4'
'x+1/2, y+1/2, z+1/2'
'-x+1, -y+1/2, z+1'
'-y+5/4, x+3/4, z+3/4'
'y+5/4, -x+5/4, z+5/4'
'-x, -y, -z'
'x-1/2, y, -z-1/2'
'y-3/4, -x-1/4, -z-1/4'
'-y-3/4, x-3/4, -z-3/4'
'-x+1/2, -y+1/2, -z+1/2'
'x, y+1/2, -z'
'y-1/4, -x+1/4, -z+1/4'
'-y-1/4, x-1/4, -z-1/4'

loop_
_atom_site_label
_atom_site_type_symbol
_atom_site_fract_x
_atom_site_fract_y
_atom_site_fract_z
_atom_site_U_iso_or_equiv
_atom_site_adp_type
_atom_site_occupancy
_atom_site_site_symmetry_order
_atom_site_calc_flag
_atom_site_refinement_flags_posn
_atom_site_refinement_flags_adp
_atom_site_refinement_flags_occupancy
_atom_site_disorder_assembly
_atom_site_disorder_group
P1A P 0.91148(13) 0.57629(13) 0.8675(3) 0.0323(8) Uani 0.441(5) 1 d . U P A 1
O1A O 0.8570(3) 0.5916(3) 0.9291(9) 0.0553(18) Uani 0.441(5) 1 d . U P A 1
O2A O 0.9131(2) 0.5229(2) 0.7587(8) 0.0379(14) Uani 0.441(5) 1 d . U P A 1
O3A O 0.9546(3) 0.5663(3) 1.0132(8) 0.0550(19) Uani 0.441(5) 1 d . U P A 1
C1A C 0.9424(4) 0.6269(4) 0.7345(11) 0.0209(17) Uani 0.441(5) 1 d . U P A 1
C2A C 0.9150(4) 0.6757(4) 0.7162(14) 0.0203(18) Uani 0.441(5) 1 d . U P A 1
C3A C 0.9360(6) 0.7159(7) 0.603(3) 0.021(2) Uani 0.441(5) 1 d . U P A 1
C4A C 0.9803(14) 0.7052(15) 0.502(7) 0.0173(19) Uani 0.441(5) 1 d . U P A 1
C5A C 1.0104(6) 0.6571(7) 0.525(2) 0.026(3) Uani 0.441(5) 1 d . U P A 1
C6A C 0.9895(4) 0.6183(4) 0.6427(13) 0.0242(19) Uani 0.441(5) 1 d . U P A 1
C8A C 0.8676(4) 0.4967(5) 0.6909(18) 0.056(3) Uani 0.441(5) 1 d . U P A 1
C9A C 0.8823(4) 0.4417(4) 0.6329(16) 0.050(2) Uani 0.441(5) 1 d . U P A 1
C10A C 0.9504(6) 0.5173(4) 1.1303(15) 0.086(3) Uani 0.441(5) 1 d D U P A 1
C11A C 0.9517(5) 0.5362(5) 1.3076(16) 0.052(3) Uani 0.441(5) 1 d D U P A 1
P1 P 0.89391(8) 0.59943(9) 0.9118(3) 0.0258(6) Uani 0.559(5) 1 d . U P A 2
O1 O 0.83845(17) 0.6161(2) 0.9492(6) 0.0341(10) Uani 0.559(5) 1 d . U P A 2
O2 O 0.89984(15) 0.53982(16) 0.8454(6) 0.0298(10) Uani 0.559(5) 1 d . U P A 2
O3 O 0.93389(15) 0.6000(2) 1.0725(5) 0.0363(11) Uani 0.559(5) 1 d . U P A 2
C1 C 0.9263(3) 0.6417(3) 0.7545(9) 0.0187(13) Uani 0.559(5) 1 d . U P A 2
C2 C 0.9023(3) 0.6912(3) 0.7136(12) 0.0227(16) Uani 0.559(5) 1 d . U P A 2
C3 C 0.9249(4) 0.7239(5) 0.5868(18) 0.021(2) Uani 0.559(5) 1 d . U P A 2
C4 C 0.9739(11) 0.7095(12) 0.502(5) 0.0173(19) Uani 0.559(5) 1 d . U P A 2
C5 C 0.9986(4) 0.6609(6) 0.5494(18) 0.0203(18) Uani 0.559(5) 1 d . U P A 2
C6 C 0.9746(3) 0.6282(3) 0.6777(11) 0.0246(15) Uani 0.559(5) 1 d . U P A 2
C8 C 0.8599(3) 0.5160(3) 0.7302(10) 0.0397(16) Uani 0.559(5) 1 d . U P A 2
C9 C 0.8739(3) 0.4571(4) 0.7140(14) 0.057(2) Uani 0.559(5) 1 d . U P A 2
C10 C 0.9218(2) 0.5678(3) 1.2297(7) 0.0434(15) Uani 0.559(5) 1 d . U P A 2
C11 C 0.9656(6) 0.5246(6) 1.2476(18) 0.092(4) Uani 0.559(5) 1 d . U P A 2
C7 C 1.0000 0.7500 0.3750 0.0165(8) Uani 1 4 d S TU P . .
O1W O 0.24100(8) 0.44585(8) 0.9273(3) 0.0387(6) Uani 1 1 d . U . . .

loop_
_atom_site_aniso_label
_atom_site_aniso_U_11
_atom_site_aniso_U_22
_atom_site_aniso_U_33
_atom_site_aniso_U_23
_atom_site_aniso_U_13
_atom_site_aniso_U_12
P1A 0.0435(13) 0.0299(15) 0.0236(9) 0.0027(8) 0.0033(8) -0.0175(11)
O1A 0.050(4) 0.049(4) 0.066(4) -0.006(3) 0.035(3) -0.023(3)
O2A 0.038(3) 0.033(3) 0.042(3) -0.008(2) 0.002(2) -0.019(2)
O3A 0.082(4) 0.046(3) 0.036(3) 0.018(2) -0.023(3) -0.037(3)
C1A 0.018(4) 0.025(4) 0.019(3) 0.004(3) 0.001(3) -0.002(3)
C2A 0.018(4) 0.025(5) 0.018(3) -0.002(4) 0.007(3) -0.002(3)
C3A 0.015(5) 0.026(4) 0.022(4) 0.001(3) -0.006(3) 0.003(3)
C4A 0.019(5) 0.017(4) 0.0155(10) 0.000(3) -0.002(4) -0.003(3)
C5A 0.035(6) 0.019(4) 0.025(5) 0.008(3) -0.001(4) -0.003(4)
C6A 0.026(4) 0.024(4) 0.022(4) -0.003(3) 0.008(3) -0.002(3)
C8A 0.035(4) 0.048(6) 0.086(6) -0.031(5) -0.025(4) -0.003(4)
C9A 0.059(6) 0.023(4) 0.066(6) 0.000(4) -0.022(5) -0.005(4)
C10A 0.133(8) 0.070(6) 0.056(5) 0.025(4) -0.016(5) -0.039(5)
C11A 0.051(6) 0.055(6) 0.051(5) 0.023(4) -0.002(5) -0.007(5)
P1 0.0239(9) 0.0287(10) 0.0249(8) 0.0100(7) -0.0042(6) -0.0093(7)
O1 0.027(2) 0.040(3) 0.036(2) 0.0088(18) 0.0061(16) -0.0070(17)
O2 0.0254(18) 0.023(2) 0.041(2) 0.0070(16) -0.0096(16) -0.0088(15)
O3 0.0341(19) 0.051(3) 0.0240(17) 0.0177(17) -0.0084(15) -0.0225(17)
C1 0.013(3) 0.023(3) 0.021(2) 0.006(2) -0.003(2) -0.004(2)
C2 0.024(3) 0.018(3) 0.025(3) -0.001(3) -0.002(2) 0.002(2)
C3 0.015(4) 0.032(4) 0.017(3) 0.001(3) 0.004(3) -0.002(3)
C4 0.019(5) 0.017(4) 0.0155(10) 0.000(3) -0.002(4) -0.003(3)
C5 0.013(3) 0.024(3) 0.023(4) 0.004(3) 0.002(2) 0.002(2)
C6 0.022(4) 0.023(3) 0.028(4) 0.010(3) 0.001(3) 0.006(2)
C8 0.042(3) 0.035(3) 0.042(3) -0.009(3) -0.015(3) 0.001(3)
C9 0.053(4) 0.035(4) 0.084(6) 0.000(4) -0.031(4) -0.004(3)
C10 0.040(3) 0.061(4) 0.030(3) 0.025(2) -0.005(2) -0.021(2)
C11 0.095(8) 0.108(9) 0.071(8) 0.057(7) -0.004(6) 0.026(6)
C7 0.0161(12) 0.0161(12) 0.0173(19) 0.000 0.000 0.000
O1W 0.0372(12) 0.0420(12) 0.0369(11) 0.0023(9) -0.0030(9) -0.0017(9)

loop_
_atom_type_symbol
_atom_type_description
_atom_type_scat_dispersion_real
_atom_type_scat_dispersion_imag
_atom_type_scat_source
C C 0.0033 0.0016 'International Tables Vol C Tables 4.2.6.8 and 6.1.1.4'
H H 0.0000 0.0000 'International Tables Vol C Tables 4.2.6.8 and 6.1.1.4'
O O 0.0106 0.0060 'International Tables Vol C Tables 4.2.6.8 and 6.1.1.4'
P P 0.1023 0.0942 'International Tables Vol C Tables 4.2.6.8 and 6.1.1.4'

loop_
_geom_angle_atom_site_label_1
_geom_angle_atom_site_label_2
_geom_angle_atom_site_label_3
_geom_angle
_geom_angle_site_symmetry_1
_geom_angle_site_symmetry_3
O1A P1A O2A 114.0(3) . .
O1A P1A O3A 116.5(5) . .
O2A P1A O3A 102.7(4) . .
O1A P1A C1A 113.0(4) . .
O2A P1A C1A 106.9(4) . .
O3A P1A C1A 102.5(4) . .
C8A O2A P1A 124.6(6) . .
C10A O3A P1A 119.8(6) . .
C6A C1A C2A 119.9(8) . .
C6A C1A P1A 122.7(7) . .
C2A C1A P1A 117.3(7) . .
C1A C2A C3A 119.6(9) . .
C4A C3A C2A 119.9(18) . .
C3A C4A C5A 121(3) . .
C3A C4A C7 118(2) . .
C5A C4A C7 121(2) . .
C6A C5A C4A 117.2(18) . .
C1A C6A C5A 121.7(9) . .
O2A C8A C9A 109.8(9) . .
C11A C10A O3A 106.7(9) . .
O1 P1 O2 114.6(2) . .
O1 P1 O3 116.2(3) . .
O2 P1 O3 101.3(2) . .
O1 P1 C1 112.8(3) . .
O2 P1 C1 107.5(3) . .
O3 P1 C1 103.1(2) . .
C8 O2 P1 120.9(4) . .
C10 O3 P1 119.7(3) . .
C6 C1 C2 119.5(6) . .
C6 C1 P1 122.2(6) . .
C2 C1 P1 118.3(6) . .
C3 C2 C1 120.0(7) . .
C2 C3 C4 120.9(14) . .
C5 C4 C3 119(2) . .
C5 C4 C7 122.7(18) . .
C3 C4 C7 118.6(17) . .
C4 C5 C6 119.3(13) . .
C1 C6 C5 121.6(7) . .
O2 C8 C9 106.8(6) . .
O3 C10 C11 107.9(6) . .
C4 C7 C4 113.2(16) 6_664 11_676
C4 C7 C4 113.2(17) 6_664 16_756
C4 C7 C4 102(3) 11_676 16_756
C4 C7 C4 102(3) 6_664 .
C4 C7 C4 113.2(17) 11_676 .
C4 C7 C4 113.2(16) 16_756 .
C4A C7 C4A 113(2) 6_664 11_676
C4A C7 C4A 113(2) 6_664 16_756
C4A C7 C4A 103(4) 11_676 16_756
C4A C7 C4A 103(4) 6_664 .
C4A C7 C4A 113(2) 11_676 .
C4A C7 C4A 113(2) 16_756 .

loop_
_geom_bond_atom_site_label_1
_geom_bond_atom_site_label_2
_geom_bond_distance
_geom_bond_site_symmetry_2
P1A O1A 1.484(8) .
P1A O2A 1.565(6) .
P1A O3A 1.562(6) .
P1A C1A 1.789(9) .
O2A C8A 1.404(11) .
O3A C10A 1.513(11) .
C1A C6A 1.380(10) .
C1A C2A 1.400(11) .
C2A C3A 1.42(2) .
C3A C4A 1.37(3) .
C4A C5A 1.42(3) .
C4A C7 1.55(4) .
C5A C6A 1.417(18) .
C8A C9A 1.486(13) .
C10A C11A 1.426(13) .
P1 O1 1.470(5) .
P1 O2 1.575(4) .
P1 O3 1.575(4) .
P1 C1 1.785(7) .
O2 C8 1.450(8) .
O3 C10 1.468(6) .
C1 C6 1.378(9) .
C1 C2 1.403(8) .
C2 C3 1.381(15) .
C3 C4 1.43(2) .
C4 C5 1.40(2) .
C4 C7 1.54(3) .
C5 C6 1.404(14) .
C8 C9 1.513(10) .
C10 C11 1.540(14) .
C7 C4 1.54(3) 6_664
C7 C4 1.54(3) 11_676
C7 C4 1.54(3) 16_756
C7 C4A 1.55(4) 6_664
C7 C4A 1.55(4) 11_676
C7 C4A 1.55(4) 16_756
